data_7032572
loop_
_publ_author_name
'Ma, Bin-Bin'
'Peng, Yu-Xin'
'Tao, Tao'
'Huang, Wei'

_publ_section_title
;
 A distinguishable photovoltaic performance on dye-sensitized solar cells
 using ruthenium sensitizers with a pair of isomeric ancillary ligands.
;
_journal_issue 44
_journal_name_full 'Dalton transactions (Cambridge, England : 2003)'
_journal_page_first 16601
_journal_page_last 16604
_journal_paper_doi 10.1039/c4dt01832j
_journal_volume 43
_journal_year 2014
_chemical_formula_moiety 'C23 H15 N O S'
_chemical_formula_sum 'C23 H15 N O S'
_chemical_formula_weight 353.42
_chemical_name_systematic
; 
 ? 
;
_space_group_IT_number 14
_symmetry_cell_setting monoclinic
_symmetry_space_group_name_Hall '-P 2ybc'
_symmetry_space_group_name_H-M 'P 1 21/c 1'
_atom_sites_solution_hydrogens geom
_atom_sites_solution_primary direct
_atom_sites_solution_secondary difmap
_audit_creation_method SHELXL-97
_cell_angle_alpha 90.00
_cell_angle_beta 103.840(7)
_cell_angle_gamma 90.00
_cell_formula_units_Z 4
_cell_length_a 13.297(6)
_cell_length_b 14.286(7)
_cell_length_c 10.070(5)
_cell_measurement_reflns_used 1784
_cell_measurement_temperature 291(2)
_cell_measurement_theta_max 21.305
_cell_measurement_theta_min 2.526
_cell_volume 1857.4(15)
_computing_cell_refinement SMART
_computing_data_collection 'SMART (Bruker 2000)'
_computing_data_reduction 'SAINT (Bruker 2000)'
_computing_molecular_graphics SHELXTL
_computing_publication_material SHELXTL
_computing_structure_refinement 'SHELXTL (BRUKER 2000)'
_computing_structure_solution 'SHELXTL (BRUKER 2000)'
_diffrn_ambient_temperature 291(2)
_diffrn_measured_fraction_theta_full 0.985
_diffrn_measured_fraction_theta_max 0.985
_diffrn_measurement_device_type 'Bruker Smart Apex CCD area detector'
_diffrn_measurement_method '\f and \w scans'
_diffrn_radiation_monochromator graphite
_diffrn_radiation_source 'fine-focus sealed tube'
_diffrn_radiation_type MoK\a
_diffrn_radiation_wavelength 0.71073
_diffrn_reflns_av_R_equivalents 0.0843
_diffrn_reflns_av_sigmaI/netI 0.0876
_diffrn_reflns_limit_h_max 17
_diffrn_reflns_limit_h_min -12
_diffrn_reflns_limit_k_max 17
_diffrn_reflns_limit_k_min -19
_diffrn_reflns_limit_l_max 13
_diffrn_reflns_limit_l_min -12
_diffrn_reflns_number 12416
_diffrn_reflns_theta_full 28.37
_diffrn_reflns_theta_max 28.37
_diffrn_reflns_theta_min 1.58
_exptl_absorpt_coefficient_mu 0.185
_exptl_absorpt_correction_T_max 0.9818
_exptl_absorpt_correction_T_min 0.9818
_exptl_absorpt_correction_type multi-scan
_exptl_absorpt_process_details 'SADABS, Bruker(2000)'
_exptl_crystal_colour yellow
_exptl_crystal_density_diffrn 1.264
_exptl_crystal_density_method 'not measured'
_exptl_crystal_description block
_exptl_crystal_F_000 736
_exptl_crystal_size_max 0.14
_exptl_crystal_size_mid 0.14
_exptl_crystal_size_min 0.12
_refine_diff_density_max 0.335
_refine_diff_density_min -0.455
_refine_diff_density_rms 0.061
_refine_ls_extinction_method none
_refine_ls_goodness_of_fit_ref 1.006
_refine_ls_hydrogen_treatment constr
_refine_ls_matrix_type full
_refine_ls_number_parameters 235
_refine_ls_number_reflns 4590
_refine_ls_number_restraints 0
_refine_ls_restrained_S_all 1.006
_refine_ls_R_factor_all 0.1308
_refine_ls_R_factor_gt 0.0669
_refine_ls_shift/su_max 0.000
_refine_ls_shift/su_mean 0.000
_refine_ls_structure_factor_coef Fsqd
_refine_ls_weighting_details 'calc w=1/[\s^2^(Fo^2^)+(0.0757P)^2^+0.1280P] where P=(Fo^2^+2Fc^2^)/3'
_refine_ls_weighting_scheme calc
_refine_ls_wR_factor_gt 0.1558
_refine_ls_wR_factor_ref 0.1853
_reflns_number_gt 2300
_reflns_number_total 4590
_reflns_threshold_expression >2sigma(I)
_cod_data_source_file c4dt01832j2.cif
_cod_data_source_block 2
_cod_depositor_comments
;
The following automatic conversions were performed:

'_symmetry_cell_setting' value 'Monoclinic' changed to 'monoclinic'
according to
/usr/data/users/saulius/crontab/automatic-downloads/rss-feeds/RSC/lib/dictionaries/cif_core.dic
dictionary named 'cif_core.dic' version 2.4.2 from 2011-04-26.

Automatic conversion script
Id: cif_fix_values 2281 2013-09-26 08:29:07Z andrius 

 Adding full bibliography for 7032571--7032573.cif.
;
_cod_original_cell_volume 1857.3(15)
_cod_original_sg_symbol_H-M P2(1)/c
_cod_database_code 7032572

loop_
_symmetry_equiv_pos_as_xyz
'x, y, z'
'-x, y+1/2, -z+1/2'
'-x, -y, -z'
'x, -y-1/2, z-1/2'

loop_
_atom_site_label
_atom_site_type_symbol
_atom_site_fract_x
_atom_site_fract_y
_atom_site_fract_z
_atom_site_U_iso_or_equiv
_atom_site_adp_type
_atom_site_occupancy
_atom_site_symmetry_multiplicity
_atom_site_calc_flag
_atom_site_refinement_flags
C1 C 0.2750(2) 0.10600(19) 0.3139(3) 0.0603(7) Uani 1 1 d .
C2 C 0.3343(2) 0.1700(2) 0.2648(3) 0.0719(8) Uani 1 1 d .
H2 H 0.3151 0.1958 0.1775 0.086 Uiso 1 1 calc R
C3 C 0.4278(2) 0.1929(2) 0.3607(3) 0.0661(8) Uani 1 1 d .
H3 H 0.4769 0.2339 0.3422 0.079 Uiso 1 1 calc R
C4 C 0.4383(2) 0.14795(16) 0.4842(3) 0.0513(6) Uani 1 1 d .
C5 C 0.1780(3) 0.0649(2) 0.2379(4) 0.0771(9) Uani 1 1 d .
H5 H 0.1517 0.0855 0.1488 0.093 Uiso 1 1 calc R
C6 C 0.52518(19) 0.15617(16) 0.6064(3) 0.0501(6) Uani 1 1 d .
C7 C 0.5976(2) 0.23107(17) 0.6127(3) 0.0584(7) Uani 1 1 d .
H7 H 0.5853 0.2753 0.5430 0.070 Uiso 1 1 calc R
C8 C 0.6843(2) 0.24010(18) 0.7175(3) 0.0594(7) Uani 1 1 d .
H8 H 0.7302 0.2895 0.7192 0.071 Uiso 1 1 calc R
C9 C 0.7021(2) 0.17281(17) 0.8224(3) 0.0517(6) Uani 1 1 d .
C10 C 0.62933(19) 0.09985(15) 0.8239(3) 0.0462(6) Uani 1 1 d .
C11 C 0.54214(19) 0.09177(16) 0.7153(3) 0.0479(6) Uani 1 1 d .
H11 H 0.4950 0.0436 0.7149 0.057 Uiso 1 1 calc R
C12 C 0.7694(2) 0.08573(17) 1.0105(3) 0.0517(6) Uani 1 1 d .
C13 C 0.6724(2) 0.04527(16) 0.9472(3) 0.0485(6) Uani 1 1 d .
C14 C 0.6387(2) -0.03359(18) 1.0092(3) 0.0613(7) Uani 1 1 d .
H14 H 0.5757 -0.0621 0.9699 0.074 Uiso 1 1 calc R
C15 C 0.7008(3) -0.0674(2) 1.1288(4) 0.0763(9) Uani 1 1 d .
H15 H 0.6780 -0.1184 1.1712 0.092 Uiso 1 1 calc R
C16 C 0.7969(3) -0.0277(2) 1.1887(4) 0.0799(9) Uani 1 1 d .
H16 H 0.8374 -0.0538 1.2683 0.096 Uiso 1 1 calc R
C17 C 0.8335(2) 0.0509(2) 1.1310(3) 0.0657(8) Uani 1 1 d .
H17 H 0.8971 0.0782 1.1708 0.079 Uiso 1 1 calc R
C18 C 0.8795(2) 0.21929(19) 0.9563(3) 0.0557(7) Uani 1 1 d .
C19 C 0.8819(3) 0.3086(2) 1.0129(4) 0.0799(10) Uani 1 1 d .
H19 H 0.8245 0.3322 1.0393 0.096 Uiso 1 1 calc R
C20 C 0.9716(3) 0.3617(2) 1.0292(4) 0.0912(11) Uani 1 1 d .
H20 H 0.9739 0.4211 1.0678 0.109 Uiso 1 1 calc R
C21 C 1.0558(3) 0.3290(3) 0.9899(4) 0.0866(11) Uani 1 1 d .
H21 H 1.1148 0.3660 1.0005 0.104 Uiso 1 1 calc R
C22 C 1.0536(3) 0.2402(3) 0.9339(4) 0.0950(12) Uani 1 1 d .
H22 H 1.1114 0.2168 0.9083 0.114 Uiso 1 1 calc R
C23 C 0.9640(2) 0.1862(2) 0.9162(4) 0.0842(10) Uani 1 1 d .
H23 H 0.9618 0.1271 0.8768 0.101 Uiso 1 1 calc R
N1 N 0.78585(16) 0.16441(15) 0.9341(2) 0.0559(6) Uani 1 1 d .
O1 O 0.1287(2) 0.0058(2) 0.2820(3) 0.1054(8) Uani 1 1 d .
S1 S 0.33316(6) 0.07461(5) 0.48048(8) 0.0616(3) Uani 1 1 d .

loop_
_atom_site_aniso_label
_atom_site_aniso_U_11
_atom_site_aniso_U_22
_atom_site_aniso_U_33
_atom_site_aniso_U_23
_atom_site_aniso_U_13
_atom_site_aniso_U_12
C1 0.0645(18) 0.0529(15) 0.0597(18) -0.0096(13) 0.0077(14) 0.0050(14)
C2 0.093(2) 0.0565(17) 0.0602(19) 0.0051(14) 0.0064(17) 0.0033(17)
C3 0.079(2) 0.0565(16) 0.0588(19) 0.0070(14) 0.0089(15) -0.0086(15)
C4 0.0580(15) 0.0406(13) 0.0570(17) -0.0021(12) 0.0173(13) 0.0037(12)
C5 0.082(2) 0.073(2) 0.070(2) -0.0158(17) 0.0049(18) -0.0030(19)
C6 0.0557(15) 0.0407(13) 0.0557(16) -0.0016(12) 0.0172(13) 0.0011(12)
C7 0.0677(18) 0.0455(14) 0.0619(18) 0.0098(13) 0.0150(15) -0.0089(13)
C8 0.0659(17) 0.0457(14) 0.0649(18) 0.0078(13) 0.0124(15) -0.0139(13)
C9 0.0556(15) 0.0441(13) 0.0565(16) -0.0026(12) 0.0154(13) -0.0041(12)
C10 0.0524(15) 0.0361(12) 0.0528(16) 0.0005(11) 0.0177(12) 0.0006(11)
C11 0.0528(15) 0.0355(12) 0.0578(16) 0.0003(11) 0.0180(13) -0.0006(11)
C12 0.0576(16) 0.0438(14) 0.0545(16) 0.0000(12) 0.0151(13) 0.0041(12)
C13 0.0550(15) 0.0375(12) 0.0542(16) 0.0017(11) 0.0154(12) 0.0049(12)
C14 0.0721(19) 0.0444(14) 0.068(2) 0.0072(13) 0.0187(15) -0.0028(14)
C15 0.090(2) 0.0576(18) 0.079(2) 0.0221(16) 0.0171(19) 0.0018(17)
C16 0.088(2) 0.071(2) 0.072(2) 0.0217(17) 0.0014(18) 0.0079(19)
C17 0.0607(18) 0.0656(18) 0.0648(19) 0.0024(15) 0.0030(14) 0.0037(15)
C18 0.0542(16) 0.0544(16) 0.0562(17) 0.0013(13) 0.0088(13) -0.0102(13)
C19 0.079(2) 0.068(2) 0.100(3) -0.0228(18) 0.0365(19) -0.0212(18)
C20 0.094(3) 0.072(2) 0.111(3) -0.028(2) 0.033(2) -0.032(2)
C21 0.077(2) 0.103(3) 0.083(2) -0.021(2) 0.0247(18) -0.039(2)
C22 0.065(2) 0.107(3) 0.121(3) -0.029(2) 0.038(2) -0.015(2)
C23 0.070(2) 0.076(2) 0.108(3) -0.028(2) 0.0250(19) -0.0108(18)
N1 0.0559(13) 0.0505(12) 0.0580(14) 0.0032(10) 0.0071(11) -0.0090(11)
O1 0.0994(18) 0.108(2) 0.104(2) -0.0204(16) 0.0145(15) -0.0361(17)
S1 0.0640(5) 0.0602(4) 0.0595(5) -0.0023(3) 0.0129(3) -0.0084(4)

loop_
_atom_type_symbol
_atom_type_description
_atom_type_scat_dispersion_real
_atom_type_scat_dispersion_imag
_atom_type_scat_source
C C 0.0033 0.0016 'International Tables Vol C Tables 4.2.6.8 and 6.1.1.4'
H H 0.0000 0.0000 'International Tables Vol C Tables 4.2.6.8 and 6.1.1.4'
N N 0.0061 0.0033 'International Tables Vol C Tables 4.2.6.8 and 6.1.1.4'
S S 0.1246 0.1234 'International Tables Vol C Tables 4.2.6.8 and 6.1.1.4'
O O 0.0106 0.0060 'International Tables Vol C Tables 4.2.6.8 and 6.1.1.4'

loop_
_geom_angle_atom_site_label_1
_geom_angle_atom_site_label_2
_geom_angle_atom_site_label_3
_geom_angle
C2 C1 C5 126.3(3)
C2 C1 S1 111.1(2)
C5 C1 S1 122.6(2)
C1 C2 C3 113.1(3)
C1 C2 H2 123.4
C3 C2 H2 123.4
C4 C3 C2 113.0(3)
C4 C3 H3 123.5
C2 C3 H3 123.5
C3 C4 C6 127.2(2)
C3 C4 S1 110.7(2)
C6 C4 S1 122.01(19)
O1 C5 C1 125.1(3)
O1 C5 H5 117.4
C1 C5 H5 117.4
C11 C6 C7 118.3(2)
C11 C6 C4 123.0(2)
C7 C6 C4 118.7(2)
C8 C7 C6 122.6(2)
C8 C7 H7 118.7
C6 C7 H7 118.7
C7 C8 C9 118.3(2)
C7 C8 H8 120.9
C9 C8 H8 120.9
N1 C9 C8 128.9(2)
N1 C9 C10 110.1(2)
C8 C9 C10 121.0(2)
C11 C10 C9 119.4(2)
C11 C10 C13 134.8(2)
C9 C10 C13 105.7(2)
C10 C11 C6 120.3(2)
C10 C11 H11 119.8
C6 C11 H11 119.8
C17 C12 N1 128.1(3)
C17 C12 C13 123.1(2)
N1 C12 C13 108.8(2)
C14 C13 C12 118.5(3)
C14 C13 C10 134.4(3)
C12 C13 C10 107.1(2)
C15 C14 C13 118.7(3)
C15 C14 H14 120.6
C13 C14 H14 120.6
C14 C15 C16 122.1(3)
C14 C15 H15 119.0
C16 C15 H15 119.0
C15 C16 C17 121.2(3)
C15 C16 H16 119.4
C17 C16 H16 119.4
C12 C17 C16 116.4(3)
C12 C17 H17 121.8
C16 C17 H17 121.8
C23 C18 C19 119.8(3)
C23 C18 N1 120.4(2)
C19 C18 N1 119.7(2)
C20 C19 C18 118.9(3)
C20 C19 H19 120.6
C18 C19 H19 120.6
C21 C20 C19 121.5(3)
C21 C20 H20 119.3
C19 C20 H20 119.3
C20 C21 C22 119.7(3)
C20 C21 H21 120.2
C22 C21 H21 120.2
C21 C22 C23 119.5(3)
C21 C22 H22 120.2
C23 C22 H22 120.2
C18 C23 C22 120.6(3)
C18 C23 H23 119.7
C22 C23 H23 119.7
C9 N1 C12 108.3(2)
C9 N1 C18 125.1(2)
C12 N1 C18 126.1(2)
C1 S1 C4 92.03(14)

loop_
_geom_bond_atom_site_label_1
_geom_bond_atom_site_label_2
_geom_bond_distance
C1 C2 1.375(4)
C1 C5 1.456(4)
C1 S1 1.730(3)
C2 C3 1.417(4)
C2 H2 0.9300
C3 C4 1.377(4)
C3 H3 0.9300
C4 C6 1.478(4)
C4 S1 1.740(3)
C5 O1 1.216(4)
C5 H5 0.9300
C6 C11 1.407(3)
C6 C7 1.431(3)
C7 C8 1.370(4)
C7 H7 0.9300
C8 C9 1.406(4)
C8 H8 0.9300
C9 N1 1.385(3)
C9 C10 1.425(3)
C10 C11 1.395(4)
C10 C13 1.462(4)
C11 H11 0.9300
C12 C17 1.397(4)
C12 N1 1.409(3)
C12 C13 1.419(4)
C13 C14 1.412(3)
C14 C15 1.375(4)
C14 H14 0.9300
C15 C16 1.397(5)
C15 H15 0.9300
C16 C17 1.403(4)
C16 H16 0.9300
C17 H17 0.9300
C18 C23 1.366(4)
C18 C19 1.394(4)
C18 N1 1.443(3)
C19 C20 1.390(4)
C19 H19 0.9300
C20 C21 1.357(4)
C20 H20 0.9300
C21 C22 1.385(5)
C21 H21 0.9300
C22 C23 1.395(4)
C22 H22 0.9300
C23 H23 0.9300

loop_
_geom_torsion_atom_site_label_1
_geom_torsion_atom_site_label_2
_geom_torsion_atom_site_label_3
_geom_torsion_atom_site_label_4
_geom_torsion
C5 C1 C2 C3 -176.5(3)
S1 C1 C2 C3 1.0(3)
C1 C2 C3 C4 -1.6(4)
C2 C3 C4 C6 -179.6(2)
C2 C3 C4 S1 1.5(3)
C2 C1 C5 O1 177.2(3)
S1 C1 C5 O1 0.1(5)
C3 C4 C6 C11 -163.9(3)
S1 C4 C6 C11 14.9(3)
C3 C4 C6 C7 13.9(4)
S1 C4 C6 C7 -167.23(18)
C11 C6 C7 C8 2.6(4)
C4 C6 C7 C8 -175.3(2)
C6 C7 C8 C9 0.0(4)
C7 C8 C9 N1 176.5(3)
C7 C8 C9 C10 -3.3(4)
N1 C9 C10 C11 -175.9(2)
C8 C9 C10 C11 3.9(4)
N1 C9 C10 C13 1.1(3)
C8 C9 C10 C13 -179.1(2)
C9 C10 C11 C6 -1.2(3)
C13 C10 C11 C6 -177.1(2)
C7 C6 C11 C10 -2.0(3)
C4 C6 C11 C10 175.9(2)
C17 C12 C13 C14 0.4(4)
N1 C12 C13 C14 -178.3(2)
C17 C12 C13 C10 -179.3(2)
N1 C12 C13 C10 2.0(3)
C11 C10 C13 C14 -5.2(5)
C9 C10 C13 C14 178.5(3)
C11 C10 C13 C12 174.4(3)
C9 C10 C13 C12 -1.9(3)
C12 C13 C14 C15 0.6(4)
C10 C13 C14 C15 -179.9(3)
C13 C14 C15 C16 -1.6(5)
C14 C15 C16 C17 1.8(5)
N1 C12 C17 C16 178.2(3)
C13 C12 C17 C16 -0.3(4)
C15 C16 C17 C12 -0.8(5)
C23 C18 C19 C20 -1.0(5)
N1 C18 C19 C20 -177.8(3)
C18 C19 C20 C21 0.7(5)
C19 C20 C21 C22 -0.9(6)
C20 C21 C22 C23 1.2(6)
C19 C18 C23 C22 1.3(5)
N1 C18 C23 C22 178.1(3)
C21 C22 C23 C18 -1.4(6)
C8 C9 N1 C12 -179.7(2)
C10 C9 N1 C12 0.1(3)
C8 C9 N1 C18 -7.5(4)
C10 C9 N1 C18 172.2(2)
C17 C12 N1 C9 -180.0(3)
C13 C12 N1 C9 -1.3(3)
C17 C12 N1 C18 8.0(4)
C13 C12 N1 C18 -173.4(2)
C23 C18 N1 C9 -94.6(3)
C19 C18 N1 C9 82.2(4)
C23 C18 N1 C12 76.1(4)
C19 C18 N1 C12 -107.1(3)
C2 C1 S1 C4 -0.1(2)
C5 C1 S1 C4 177.5(2)
C3 C4 S1 C1 -0.8(2)
C6 C4 S1 C1 -179.8(2)
